data_8105902
loop_
_publ_author_name
'Asiri, Abdullah M.'
'Arshad, Muhammad Nadeem'
'Albukhari, Soha M.'
'Al-Soliemy, Amerah M.'
'Khan, Salman A.'

_publ_section_title
;
 The crystal structure of
 (E)-3-(4-(dimethylamino)styryl)-5,5-dimethylcyclohex-2-en-1-one, C18H23NO
;
_journal_issue 5
_journal_name_full 'Zeitschrift f\"ur Kristallographie - New Crystal Structures'
_journal_page_first 953
_journal_page_last 955
_journal_paper_doi 10.1515/ncrs-2019-0167
_journal_volume 234
_journal_year 2019
_chemical_formula_moiety 'C18 H23 N O'
_chemical_formula_sum 'C18 H23 N O'
_chemical_formula_weight 269.37
_chemical_name_common
;
3-[2-(4-Dimethylamino-phenyl)-vinyl]-5,5-dimethyl-cyclohex-2-enone
;
_chemical_name_systematic
;
3-[2-(4-Dimethylamino-phenyl)-vinyl]-5,5-dimethyl-cyclohex-2-enone
;
_space_group_crystal_system triclinic
_space_group_IT_number 2
_space_group_name_Hall '-P 1'
_space_group_name_H-M_alt 'P -1'
_atom_sites_solution_hydrogens geom
_cell_angle_alpha 77.121(5)
_cell_angle_beta 89.635(4)
_cell_angle_gamma 78.852(5)
_cell_formula_units_Z 4
_cell_length_a 6.0033(3)
_cell_length_b 11.5667(7)
_cell_length_c 23.5556(12)
_cell_measurement_reflns_used 3867
_cell_measurement_temperature 296(2)
_cell_measurement_theta_max 29.2292
_cell_measurement_theta_min 2.8272
_cell_volume 1563.27(15)
_computing_cell_refinement 'CrysAlis PRO (Agilent, 2012)'
_computing_data_collection 'CrysAlis PRO (Agilent, 2012)'
_computing_data_reduction 'CrysAlis PRO (Agilent, 2012)'
_computing_molecular_graphics 'ORTEP [4] and PLATON [5]'
_computing_structure_refinement 'SHELXL-2016/16 (Sheldrick, 2015)[3]'
_computing_structure_solution 'SHELXL-2016/16 (Sheldrick, 2015)[2]'
_diffrn_ambient_temperature 296(3)
_diffrn_detector 'CCD plate'
_diffrn_measured_fraction_theta_full 0.999
_diffrn_measured_fraction_theta_max 0.863
_diffrn_measurement_device 'four-circle diffractometer'
_diffrn_measurement_device_type 'SuperNova, Dual, Cu at zero, Atlas, CCD'
_diffrn_measurement_method '\w scans'
_diffrn_radiation_monochromator graphite
_diffrn_radiation_probe x-ray
_diffrn_radiation_type MoK\a
_diffrn_radiation_wavelength 0.71073
_diffrn_reflns_av_R_equivalents 0.0254
_diffrn_reflns_av_unetI/netI 0.0540
_diffrn_reflns_Laue_measured_fraction_full 0.999
_diffrn_reflns_Laue_measured_fraction_max 0.863
_diffrn_reflns_limit_h_max 7
_diffrn_reflns_limit_h_min -7
_diffrn_reflns_limit_k_max 14
_diffrn_reflns_limit_k_min -15
_diffrn_reflns_limit_l_max 32
_diffrn_reflns_limit_l_min -28
_diffrn_reflns_number 13184
_diffrn_reflns_point_group_measured_fraction_full 0.999
_diffrn_reflns_point_group_measured_fraction_max 0.863
_diffrn_reflns_theta_full 26.000
_diffrn_reflns_theta_max 29.294
_diffrn_reflns_theta_min 2.833
_diffrn_source 'fine-focus sealed tube'
_exptl_absorpt_coefficient_mu 0.070
_exptl_absorpt_correction_type none
_exptl_crystal_colour yellow
_exptl_crystal_density_diffrn 1.145
_exptl_crystal_density_method 'not measured'
_exptl_crystal_description needle
_exptl_crystal_F_000 584
_exptl_crystal_size_max 0.41
_exptl_crystal_size_mid 0.18
_exptl_crystal_size_min 0.11
_refine_diff_density_max 0.180
_refine_diff_density_min -0.162
_refine_diff_density_rms 0.037
_refine_ls_extinction_coef .
_refine_ls_extinction_method none
_refine_ls_goodness_of_fit_ref 1.034
_refine_ls_hydrogen_treatment constr
_refine_ls_matrix_type full
_refine_ls_number_parameters 361
_refine_ls_number_reflns 7367
_refine_ls_number_restraints 0
_refine_ls_restrained_S_all 1.034
_refine_ls_R_factor_all 0.1223
_refine_ls_R_factor_gt 0.0630
_refine_ls_shift/su_max 0.000
_refine_ls_shift/su_mean 0.000
_refine_ls_structure_factor_coef Fsqd
_refine_ls_weighting_details 'w=1/[\s^2^(Fo^2^)+(0.0630P)^2^+0.1791P] where P=(Fo^2^+2Fc^2^)/3'
_refine_ls_weighting_scheme calc
_refine_ls_wR_factor_gt 0.1482
_refine_ls_wR_factor_ref 0.1733
_reflns_Friedel_coverage 0.000
_reflns_Friedel_fraction_full .
_reflns_Friedel_fraction_max .
_reflns_number_gt 3826
_reflns_number_total 7367
_reflns_threshold_expression 'I > 2\s(I)'
_cod_data_source_file suppl_ncrs-2019-0167_suppl.cif
_cod_data_source_block exp_exp103
_cod_database_code 8105902
_shelx_space_group_comment
;
The symmetry employed for this shelxl refinement is uniquely defined
by the following loop, which should always be used as a source of
symmetry information in preference to the above space-group names.
They are only intended as comments.
;
_shelx_estimated_absorpt_t_min 0.47069
_shelx_estimated_absorpt_t_max 1.00000

loop_
_space_group_symop_operation_xyz
'x, y, z'
'-x, -y, -z'

loop_
_atom_site_label
_atom_site_type_symbol
_atom_site_fract_x
_atom_site_fract_y
_atom_site_fract_z
_atom_site_U_iso_or_equiv
_atom_site_adp_type
_atom_site_occupancy
_atom_site_site_symmetry_order
_atom_site_calc_flag
_atom_site_refinement_flags_posn
_atom_site_refinement_flags_adp
_atom_site_refinement_flags_occupancy
_atom_site_disorder_assembly
_atom_site_disorder_group
C1 C 0.2744(4) 0.34186(19) 0.65408(8) 0.0493(5) Uani 1 1 d . . . . .
C2 C 0.1171(4) 0.2772(2) 0.64710(9) 0.0595(6) Uani 1 1 d . . . . .
H2 H 0.018947 0.305060 0.614439 0.071 Uiso 1 1 calc R U . . .
C3 C 0.0918(4) 0.1667(2) 0.68751(9) 0.0579(6) Uani 1 1 d . . . . .
C4 C 0.2603(4) 0.1205(2) 0.73797(9) 0.0594(6) Uani 1 1 d . . . . .
H4A H 0.390623 0.068031 0.726498 0.071 Uiso 1 1 calc R U . . .
H4B H 0.191609 0.072401 0.769805 0.071 Uiso 1 1 calc R U . . .
C5 C 0.3416(4) 0.2209(2) 0.75957(8) 0.0535(6) Uani 1 1 d . . . . .
C6 C 0.4278(4) 0.3039(2) 0.70776(8) 0.0568(6) Uani 1 1 d . . . . .
H6A H 0.450686 0.375950 0.719659 0.068 Uiso 1 1 calc R U . . .
H6B H 0.574582 0.262738 0.697914 0.068 Uiso 1 1 calc R U . . .
C7 C 0.3026(4) 0.4450(2) 0.60875(8) 0.0554(6) Uani 1 1 d . . . . .
H7 H 0.194826 0.469767 0.578065 0.067 Uiso 1 1 calc R U . . .
C8 C 0.4672(4) 0.5077(2) 0.60672(8) 0.0555(6) Uani 1 1 d . . . . .
H8 H 0.571195 0.483510 0.638224 0.067 Uiso 1 1 calc R U . . .
C9 C 0.5051(4) 0.60955(19) 0.56131(8) 0.0497(5) Uani 1 1 d . . . . .
C10 C 0.6912(4) 0.6619(2) 0.56556(9) 0.0581(6) Uani 1 1 d . . . . .
H10 H 0.794451 0.628249 0.596904 0.070 Uiso 1 1 calc R U . . .
C11 C 0.7301(4) 0.7615(2) 0.52539(8) 0.0552(6) Uani 1 1 d . . . . .
H11 H 0.858003 0.793216 0.530164 0.066 Uiso 1 1 calc R U . . .
C12 C 0.5804(3) 0.81583(18) 0.47754(8) 0.0453(5) Uani 1 1 d . . . . .
C13 C 0.3969(4) 0.7599(2) 0.47133(8) 0.0533(5) Uani 1 1 d . . . . .
H13 H 0.297461 0.790704 0.439030 0.064 Uiso 1 1 calc R U . . .
C14 C 0.3617(4) 0.6605(2) 0.51207(8) 0.0544(6) Uani 1 1 d . . . . .
H14 H 0.238031 0.626080 0.506638 0.065 Uiso 1 1 calc R U . . .
C15 C 0.1459(5) 0.2910(2) 0.78725(10) 0.0736(7) Uani 1 1 d . . . . .
H15A H 0.196655 0.354167 0.800858 0.110 Uiso 1 1 calc R U . . .
H15B H 0.023400 0.325817 0.758861 0.110 Uiso 1 1 calc R U . . .
H15C H 0.094160 0.237127 0.819473 0.110 Uiso 1 1 calc R U . . .
C16 C 0.5359(5) 0.1654(3) 0.80525(10) 0.0882(9) Uani 1 1 d . . . . .
H16A H 0.659879 0.121094 0.788046 0.132 Uiso 1 1 calc R U . . .
H16B H 0.586273 0.228594 0.818937 0.132 Uiso 1 1 calc R U . . .
H16C H 0.483361 0.111658 0.837376 0.132 Uiso 1 1 calc R U . . .
C17 C 0.4440(4) 0.9799(2) 0.39285(9) 0.0667(7) Uani 1 1 d . . . . .
H17A H 0.494278 1.049248 0.370081 0.100 Uiso 1 1 calc R U . . .
H17B H 0.424846 0.926179 0.368330 0.100 Uiso 1 1 calc R U . . .
H17C H 0.301838 1.005549 0.409562 0.100 Uiso 1 1 calc R U . . .
C18 C 0.7921(4) 0.9789(2) 0.44672(9) 0.0674(7) Uani 1 1 d . . . . .
H18A H 0.786315 1.048500 0.415293 0.101 Uiso 1 1 calc R U . . .
H18B H 0.775782 1.003931 0.482991 0.101 Uiso 1 1 calc R U . . .
H18C H 0.935223 0.924481 0.447381 0.101 Uiso 1 1 calc R U . . .
C19 C 0.0877(4) 0.62862(18) 0.84842(7) 0.0440(5) Uani 1 1 d . . . . .
C20 C -0.1187(4) 0.68426(19) 0.86141(8) 0.0505(5) Uani 1 1 d . . . . .
H20 H -0.170642 0.658919 0.898525 0.061 Uiso 1 1 calc R U . . .
C21 C -0.2640(4) 0.78153(19) 0.82052(9) 0.0519(5) Uani 1 1 d . . . . .
C22 C -0.1729(4) 0.8214(2) 0.76112(8) 0.0583(6) Uani 1 1 d . . . . .
H22A H -0.093121 0.886449 0.761820 0.070 Uiso 1 1 calc R U . . .
H22B H -0.299764 0.853375 0.733088 0.070 Uiso 1 1 calc R U . . .
C23 C -0.0124(4) 0.72067(19) 0.74071(8) 0.0521(5) Uani 1 1 d . . . . .
C24 C 0.1740(4) 0.6623(2) 0.78802(8) 0.0510(5) Uani 1 1 d . . . . .
H24A H 0.261262 0.590010 0.778278 0.061 Uiso 1 1 calc R U . . .
H24B H 0.275974 0.717886 0.788046 0.061 Uiso 1 1 calc R U . . .
C25 C 0.2293(4) 0.53755(18) 0.89265(8) 0.0472(5) Uani 1 1 d . . . . .
H25 H 0.164915 0.514840 0.928424 0.057 Uiso 1 1 calc R U . . .
C26 C 0.4425(4) 0.48296(18) 0.88733(8) 0.0469(5) Uani 1 1 d . . . . .
H26 H 0.504602 0.505591 0.851236 0.056 Uiso 1 1 calc R U . . .
C27 C 0.5901(3) 0.39242(18) 0.93094(8) 0.0435(5) Uani 1 1 d . . . . .
C28 C 0.5254(4) 0.34733(19) 0.98718(8) 0.0485(5) Uani 1 1 d . . . . .
H28 H 0.381357 0.378316 0.998367 0.058 Uiso 1 1 calc R U . . .
C29 C 0.6669(4) 0.25874(19) 1.02665(8) 0.0498(5) Uani 1 1 d . . . . .
H29 H 0.616797 0.231639 1.063794 0.060 Uiso 1 1 calc R U . . .
C30 C 0.8843(4) 0.20855(18) 1.01217(8) 0.0452(5) Uani 1 1 d . . . . .
C31 C 0.9543(4) 0.2566(2) 0.95626(8) 0.0546(5) Uani 1 1 d . . . . .
H31 H 1.100072 0.228037 0.945315 0.065 Uiso 1 1 calc R U . . .
C32 C 0.8093(4) 0.34526(19) 0.91768(8) 0.0524(5) Uani 1 1 d . . . . .
H32 H 0.860557 0.375025 0.880990 0.063 Uiso 1 1 calc R U . . .
C33 C 0.0969(5) 0.7734(3) 0.68429(9) 0.0819(8) Uani 1 1 d . . . . .
H33A H 0.197655 0.709625 0.671686 0.123 Uiso 1 1 calc R U . . .
H33B H -0.019577 0.811790 0.654641 0.123 Uiso 1 1 calc R U . . .
H33C H 0.180988 0.831917 0.691225 0.123 Uiso 1 1 calc R U . . .
C34 C -0.1439(5) 0.6262(2) 0.72955(9) 0.0727(7) Uani 1 1 d . . . . .
H34A H -0.041809 0.563171 0.716728 0.109 Uiso 1 1 calc R U . . .
H34B H -0.211182 0.592288 0.764891 0.109 Uiso 1 1 calc R U . . .
H34C H -0.261129 0.664044 0.700026 0.109 Uiso 1 1 calc R U . . .
C36 C 1.2431(4) 0.0605(2) 1.03544(10) 0.0687(7) Uani 1 1 d . . . . .
H36A H 1.313324 -0.001625 1.067941 0.103 Uiso 1 1 calc R U . . .
H36B H 1.227208 0.025473 1.002734 0.103 Uiso 1 1 calc R U . . .
H36C H 1.335978 0.120376 1.025354 0.103 Uiso 1 1 calc R U . . .
C37 C 0.9356(4) 0.0577(2) 1.10488(9) 0.0697(7) Uani 1 1 d . . . . .
H37A H 1.054137 -0.004141 1.126425 0.105 Uiso 1 1 calc R U . . .
H37B H 0.883344 0.116330 1.127566 0.105 Uiso 1 1 calc R U . . .
H37C H 0.811587 0.021907 1.096468 0.105 Uiso 1 1 calc R U . . .
N1 N 0.6099(3) 0.91835(17) 0.43847(7) 0.0598(5) Uani 1 1 d . . . . .
N2 N 1.0223(3) 0.11629(17) 1.05089(7) 0.0597(5) Uani 1 1 d . . . . .
O1 O -0.0552(3) 0.11073(16) 0.67974(7) 0.0827(6) Uani 1 1 d . . . . .
O2 O -0.4503(3) 0.83117(16) 0.83340(6) 0.0750(5) Uani 1 1 d . . . . .

loop_
_atom_site_aniso_label
_atom_site_aniso_U_11
_atom_site_aniso_U_22
_atom_site_aniso_U_33
_atom_site_aniso_U_23
_atom_site_aniso_U_13
_atom_site_aniso_U_12
C1 0.0529(13) 0.0429(12) 0.0502(11) -0.0094(9) 0.0054(9) -0.0064(11)
C2 0.0661(16) 0.0565(15) 0.0545(12) -0.0078(10) -0.0049(11) -0.0139(13)
C3 0.0638(16) 0.0523(14) 0.0610(13) -0.0162(11) 0.0048(11) -0.0157(12)
C4 0.0686(16) 0.0423(13) 0.0641(13) -0.0068(10) 0.0065(11) -0.0089(12)
C5 0.0586(15) 0.0492(13) 0.0490(11) -0.0020(9) -0.0005(10) -0.0121(11)
C6 0.0546(14) 0.0562(14) 0.0570(12) -0.0051(10) 0.0005(10) -0.0134(12)
C7 0.0615(15) 0.0521(14) 0.0490(11) -0.0042(10) 0.0020(10) -0.0104(12)
C8 0.0637(15) 0.0536(14) 0.0482(11) -0.0091(10) 0.0051(10) -0.0122(12)
C9 0.0537(14) 0.0489(13) 0.0444(11) -0.0074(9) 0.0061(9) -0.0085(11)
C10 0.0583(15) 0.0643(15) 0.0485(12) -0.0049(10) -0.0054(10) -0.0131(12)
C11 0.0517(14) 0.0633(15) 0.0521(12) -0.0090(10) -0.0022(10) -0.0198(12)
C12 0.0476(13) 0.0473(13) 0.0422(10) -0.0114(9) 0.0054(9) -0.0109(10)
C13 0.0536(14) 0.0546(14) 0.0500(11) -0.0064(10) -0.0061(10) -0.0121(11)
C14 0.0541(14) 0.0544(14) 0.0575(12) -0.0108(10) 0.0005(10) -0.0194(11)
C15 0.094(2) 0.0668(17) 0.0653(14) -0.0202(12) 0.0216(13) -0.0220(15)
C16 0.091(2) 0.087(2) 0.0742(16) 0.0159(14) -0.0243(15) -0.0257(17)
C17 0.0734(17) 0.0661(16) 0.0540(12) 0.0029(11) -0.0044(11) -0.0167(14)
C18 0.0673(17) 0.0712(17) 0.0659(14) -0.0059(12) 0.0014(12) -0.0299(14)
C19 0.0483(13) 0.0419(12) 0.0408(10) -0.0045(8) -0.0001(9) -0.0123(10)
C20 0.0538(14) 0.0515(13) 0.0411(10) -0.0024(9) 0.0038(9) -0.0076(11)
C21 0.0520(14) 0.0463(13) 0.0542(12) -0.0090(10) 0.0019(10) -0.0048(11)
C22 0.0655(16) 0.0469(13) 0.0527(12) 0.0011(10) 0.0007(10) -0.0012(12)
C23 0.0584(14) 0.0503(13) 0.0393(10) 0.0016(9) 0.0019(9) -0.0044(11)
C24 0.0504(13) 0.0521(13) 0.0445(11) 0.0000(9) 0.0028(9) -0.0082(11)
C25 0.0540(14) 0.0467(12) 0.0378(10) -0.0021(8) 0.0004(9) -0.0107(11)
C26 0.0507(13) 0.0473(13) 0.0409(10) -0.0041(9) 0.0020(9) -0.0119(11)
C27 0.0456(13) 0.0423(12) 0.0411(10) -0.0061(8) -0.0013(8) -0.0089(10)
C28 0.0461(13) 0.0520(13) 0.0436(11) -0.0081(9) 0.0028(9) -0.0037(10)
C29 0.0530(14) 0.0534(13) 0.0396(10) -0.0052(9) 0.0028(9) -0.0087(11)
C30 0.0485(13) 0.0433(12) 0.0426(10) -0.0077(9) -0.0043(9) -0.0083(10)
C31 0.0475(13) 0.0563(14) 0.0546(12) -0.0076(10) 0.0055(10) -0.0033(11)
C32 0.0543(14) 0.0535(14) 0.0438(11) -0.0019(9) 0.0068(9) -0.0074(11)
C33 0.088(2) 0.087(2) 0.0487(13) 0.0129(12) 0.0115(12) 0.0012(16)
C34 0.0841(19) 0.0736(18) 0.0578(13) -0.0152(12) -0.0107(12) -0.0088(15)
C36 0.0553(16) 0.0646(16) 0.0774(15) -0.0072(12) -0.0069(12) -0.0006(13)
C37 0.0750(18) 0.0665(17) 0.0552(13) 0.0061(11) -0.0098(11) -0.0066(14)
N1 0.0621(13) 0.0622(13) 0.0537(10) 0.0022(9) -0.0064(9) -0.0264(10)
N2 0.0534(12) 0.0589(12) 0.0540(10) 0.0009(9) -0.0038(9) 0.0043(10)
O1 0.0887(14) 0.0754(13) 0.0923(12) -0.0152(9) -0.0039(10) -0.0405(11)
O2 0.0597(11) 0.0764(12) 0.0738(10) -0.0051(9) 0.0084(8) 0.0090(9)

loop_
_atom_type_symbol
_atom_type_description
_atom_type_scat_dispersion_real
_atom_type_scat_dispersion_imag
_atom_type_scat_source
C C 0.0033 0.0016 'International Tables Vol C Tables 4.2.6.8 and 6.1.1.4'
H H 0.0000 0.0000 'International Tables Vol C Tables 4.2.6.8 and 6.1.1.4'
N N 0.0061 0.0033 'International Tables Vol C Tables 4.2.6.8 and 6.1.1.4'
O O 0.0492 0.0322 'International Tables Vol C Tables 4.2.6.8 and 6.1.1.4'

loop_
_geom_angle_atom_site_label_1
_geom_angle_atom_site_label_2
_geom_angle_atom_site_label_3
_geom_angle
_geom_angle_site_symmetry_1
_geom_angle_site_symmetry_3
C2 C1 C7 120.14(19) . .
C2 C1 C6 119.88(18) . .
C7 C1 C6 119.93(19) . .
C1 C2 C3 123.7(2) . .
C1 C2 H2 118.1 . .
C3 C2 H2 118.1 . .
O1 C3 C2 121.7(2) . .
O1 C3 C4 121.3(2) . .
C2 C3 C4 116.9(2) . .
C3 C4 C5 113.40(18) . .
C3 C4 H4A 108.9 . .
C5 C4 H4A 108.9 . .
C3 C4 H4B 108.9 . .
C5 C4 H4B 108.9 . .
H4A C4 H4B 107.7 . .
C15 C5 C4 109.34(19) . .
C15 C5 C6 110.96(19) . .
C4 C5 C6 108.56(16) . .
C15 C5 C16 109.09(19) . .
C4 C5 C16 109.59(19) . .
C6 C5 C16 109.28(18) . .
C1 C6 C5 115.12(17) . .
C1 C6 H6A 108.5 . .
C5 C6 H6A 108.5 . .
C1 C6 H6B 108.5 . .
C5 C6 H6B 108.5 . .
H6A C6 H6B 107.5 . .
C8 C7 C1 126.4(2) . .
C8 C7 H7 116.8 . .
C1 C7 H7 116.8 . .
C7 C8 C9 128.1(2) . .
C7 C8 H8 115.9 . .
C9 C8 H8 115.9 . .
C10 C9 C14 116.01(19) . .
C10 C9 C8 120.25(19) . .
C14 C9 C8 123.7(2) . .
C11 C10 C9 122.79(19) . .
C11 C10 H10 118.6 . .
C9 C10 H10 118.6 . .
C10 C11 C12 121.02(19) . .
C10 C11 H11 119.5 . .
C12 C11 H11 119.5 . .
N1 C12 C11 122.04(18) . .
N1 C12 C13 121.39(18) . .
C11 C12 C13 116.58(18) . .
C14 C13 C12 121.21(18) . .
C14 C13 H13 119.4 . .
C12 C13 H13 119.4 . .
C13 C14 C9 122.26(19) . .
C13 C14 H14 118.9 . .
C9 C14 H14 118.9 . .
C5 C15 H15A 109.5 . .
C5 C15 H15B 109.5 . .
H15A C15 H15B 109.5 . .
C5 C15 H15C 109.5 . .
H15A C15 H15C 109.5 . .
H15B C15 H15C 109.5 . .
C5 C16 H16A 109.5 . .
C5 C16 H16B 109.5 . .
H16A C16 H16B 109.5 . .
C5 C16 H16C 109.5 . .
H16A C16 H16C 109.5 . .
H16B C16 H16C 109.5 . .
N1 C17 H17A 109.5 . .
N1 C17 H17B 109.5 . .
H17A C17 H17B 109.5 . .
N1 C17 H17C 109.5 . .
H17A C17 H17C 109.5 . .
H17B C17 H17C 109.5 . .
N1 C18 H18A 109.5 . .
N1 C18 H18B 109.5 . .
H18A C18 H18B 109.5 . .
N1 C18 H18C 109.5 . .
H18A C18 H18C 109.5 . .
H18B C18 H18C 109.5 . .
C20 C19 C25 120.27(17) . .
C20 C19 C24 120.18(18) . .
C25 C19 C24 119.54(19) . .
C19 C20 C21 123.41(18) . .
C19 C20 H20 118.3 . .
C21 C20 H20 118.3 . .
O2 C21 C20 122.3(2) . .
O2 C21 C22 120.9(2) . .
C20 C21 C22 116.8(2) . .
C21 C22 C23 113.83(17) . .
C21 C22 H22A 108.8 . .
C23 C22 H22A 108.8 . .
C21 C22 H22B 108.8 . .
C23 C22 H22B 108.8 . .
H22A C22 H22B 107.7 . .
C22 C23 C24 108.44(17) . .
C22 C23 C34 109.97(19) . .
C24 C23 C34 110.25(17) . .
C22 C23 C33 109.88(18) . .
C24 C23 C33 109.07(18) . .
C34 C23 C33 109.21(18) . .
C19 C24 C23 114.34(17) . .
C19 C24 H24A 108.7 . .
C23 C24 H24A 108.7 . .
C19 C24 H24B 108.7 . .
C23 C24 H24B 108.7 . .
H24A C24 H24B 107.6 . .
C26 C25 C19 126.60(19) . .
C26 C25 H25 116.7 . .
C19 C25 H25 116.7 . .
C25 C26 C27 128.02(18) . .
C25 C26 H26 116.0 . .
C27 C26 H26 116.0 . .
C32 C27 C28 115.95(18) . .
C32 C27 C26 120.15(18) . .
C28 C27 C26 123.90(19) . .
C29 C28 C27 122.3(2) . .
C29 C28 H28 118.9 . .
C27 C28 H28 118.9 . .
C28 C29 C30 121.33(18) . .
C28 C29 H29 119.3 . .
C30 C29 H29 119.3 . .
N2 C30 C29 121.30(18) . .
N2 C30 C31 121.9(2) . .
C29 C30 C31 116.80(18) . .
C32 C31 C30 120.6(2) . .
C32 C31 H31 119.7 . .
C30 C31 H31 119.7 . .
C31 C32 C27 122.95(19) . .
C31 C32 H32 118.5 . .
C27 C32 H32 118.5 . .
C23 C33 H33A 109.5 . .
C23 C33 H33B 109.5 . .
H33A C33 H33B 109.5 . .
C23 C33 H33C 109.5 . .
H33A C33 H33C 109.5 . .
H33B C33 H33C 109.5 . .
C23 C34 H34A 109.5 . .
C23 C34 H34B 109.5 . .
H34A C34 H34B 109.5 . .
C23 C34 H34C 109.5 . .
H34A C34 H34C 109.5 . .
H34B C34 H34C 109.5 . .
N2 C36 H36A 109.5 . .
N2 C36 H36B 109.5 . .
H36A C36 H36B 109.5 . .
N2 C36 H36C 109.5 . .
H36A C36 H36C 109.5 . .
H36B C36 H36C 109.5 . .
N2 C37 H37A 109.5 . .
N2 C37 H37B 109.5 . .
H37A C37 H37B 109.5 . .
N2 C37 H37C 109.5 . .
H37A C37 H37C 109.5 . .
H37B C37 H37C 109.5 . .
C12 N1 C17 121.57(18) . .
C12 N1 C18 121.10(17) . .
C17 N1 C18 116.71(18) . .
C30 N2 C36 121.67(18) . .
C30 N2 C37 120.65(19) . .
C36 N2 C37 116.83(18) . .

loop_
_geom_bond_atom_site_label_1
_geom_bond_atom_site_label_2
_geom_bond_distance
_geom_bond_site_symmetry_2
C1 C2 1.345(3) .
C1 C7 1.449(3) .
C1 C6 1.500(3) .
C2 C3 1.446(3) .
C2 H2 0.9300 .
C3 O1 1.228(2) .
C3 C4 1.498(3) .
C4 C5 1.527(3) .
C4 H4A 0.9700 .
C4 H4B 0.9700 .
C5 C15 1.523(3) .
C5 C6 1.530(3) .
C5 C16 1.533(3) .
C6 H6A 0.9700 .
C6 H6B 0.9700 .
C7 C8 1.328(3) .
C7 H7 0.9300 .
C8 C9 1.457(3) .
C8 H8 0.9300 .
C9 C10 1.384(3) .
C9 C14 1.395(3) .
C10 C11 1.376(3) .
C10 H10 0.9300 .
C11 C12 1.397(3) .
C11 H11 0.9300 .
C12 N1 1.370(2) .
C12 C13 1.405(3) .
C13 C14 1.373(3) .
C13 H13 0.9300 .
C14 H14 0.9300 .
C15 H15A 0.9600 .
C15 H15B 0.9600 .
C15 H15C 0.9600 .
C16 H16A 0.9600 .
C16 H16B 0.9600 .
C16 H16C 0.9600 .
C17 N1 1.432(3) .
C17 H17A 0.9600 .
C17 H17B 0.9600 .
C17 H17C 0.9600 .
C18 N1 1.443(3) .
C18 H18A 0.9600 .
C18 H18B 0.9600 .
C18 H18C 0.9600 .
C19 C20 1.349(3) .
C19 C25 1.447(3) .
C19 C24 1.505(2) .
C20 C21 1.450(3) .
C20 H20 0.9300 .
C21 O2 1.224(2) .
C21 C22 1.507(3) .
C22 C23 1.526(3) .
C22 H22A 0.9700 .
C22 H22B 0.9700 .
C23 C24 1.529(3) .
C23 C34 1.533(3) .
C23 C33 1.533(3) .
C24 H24A 0.9700 .
C24 H24B 0.9700 .
C25 C26 1.332(3) .
C25 H25 0.9300 .
C26 C27 1.453(3) .
C26 H26 0.9300 .
C27 C32 1.386(3) .
C27 C28 1.393(2) .
C28 C29 1.373(3) .
C28 H28 0.9300 .
C29 C30 1.395(3) .
C29 H29 0.9300 .
C30 N2 1.375(2) .
C30 C31 1.406(3) .
C31 C32 1.373(3) .
C31 H31 0.9300 .
C32 H32 0.9300 .
C33 H33A 0.9600 .
C33 H33B 0.9600 .
C33 H33C 0.9600 .
C34 H34A 0.9600 .
C34 H34B 0.9600 .
C34 H34C 0.9600 .
C36 N2 1.440(3) .
C36 H36A 0.9600 .
C36 H36B 0.9600 .
C36 H36C 0.9600 .
C37 N2 1.446(3) .
C37 H37A 0.9600 .
C37 H37B 0.9600 .
C37 H37C 0.9600 .

loop_
_geom_hbond_atom_site_label_D
_geom_hbond_atom_site_label_H
_geom_hbond_atom_site_label_A
_geom_hbond_distance_DH
_geom_hbond_distance_HA
_geom_hbond_distance_DA
_geom_hbond_angle_DHA
_geom_hbond_site_symmetry_A
C29 H29 O2 0.93 2.62 3.547(2) 175.8 2_567
C17 H17B O1 0.96 2.65 3.357(3) 131.2 2_566

loop_
_geom_torsion_atom_site_label_1
_geom_torsion_atom_site_label_2
_geom_torsion_atom_site_label_3
_geom_torsion_atom_site_label_4
_geom_torsion
_geom_torsion_site_symmetry_1
_geom_torsion_site_symmetry_2
_geom_torsion_site_symmetry_3
_geom_torsion_site_symmetry_4
C7 C1 C2 C3 174.0(2) . . . .
C6 C1 C2 C3 -3.3(4) . . . .
C1 C2 C3 O1 179.5(2) . . . .
C1 C2 C3 C4 -3.2(4) . . . .
O1 C3 C4 C5 -150.0(2) . . . .
C2 C3 C4 C5 32.7(3) . . . .
C3 C4 C5 C15 68.2(2) . . . .
C3 C4 C5 C6 -53.0(3) . . . .
C3 C4 C5 C16 -172.3(2) . . . .
C2 C1 C6 C5 -20.1(3) . . . .
C7 C1 C6 C5 162.49(19) . . . .
C15 C5 C6 C1 -73.2(2) . . . .
C4 C5 C6 C1 47.0(3) . . . .
C16 C5 C6 C1 166.4(2) . . . .
C2 C1 C7 C8 -171.5(2) . . . .
C6 C1 C7 C8 5.9(4) . . . .
C1 C7 C8 C9 178.2(2) . . . .
C7 C8 C9 C10 -177.9(2) . . . .
C7 C8 C9 C14 2.4(4) . . . .
C14 C9 C10 C11 2.7(3) . . . .
C8 C9 C10 C11 -177.0(2) . . . .
C9 C10 C11 C12 0.1(4) . . . .
C10 C11 C12 N1 176.9(2) . . . .
C10 C11 C12 C13 -3.1(3) . . . .
N1 C12 C13 C14 -176.8(2) . . . .
C11 C12 C13 C14 3.2(3) . . . .
C12 C13 C14 C9 -0.3(3) . . . .
C10 C9 C14 C13 -2.6(3) . . . .
C8 C9 C14 C13 177.1(2) . . . .
C25 C19 C20 C21 175.99(18) . . . .
C24 C19 C20 C21 -3.0(3) . . . .
C19 C20 C21 O2 -179.6(2) . . . .
C19 C20 C21 C22 -0.9(3) . . . .
O2 C21 C22 C23 -151.0(2) . . . .
C20 C21 C22 C23 30.3(3) . . . .
C21 C22 C23 C24 -52.9(2) . . . .
C21 C22 C23 C34 67.7(2) . . . .
C21 C22 C23 C33 -172.01(18) . . . .
C20 C19 C24 C23 -22.6(3) . . . .
C25 C19 C24 C23 158.35(18) . . . .
C22 C23 C24 C19 49.0(2) . . . .
C34 C23 C24 C19 -71.4(2) . . . .
C33 C23 C24 C19 168.65(19) . . . .
C20 C19 C25 C26 -174.0(2) . . . .
C24 C19 C25 C26 5.0(3) . . . .
C19 C25 C26 C27 179.22(18) . . . .
C25 C26 C27 C32 -179.9(2) . . . .
C25 C26 C27 C28 0.4(3) . . . .
C32 C27 C28 C29 -2.0(3) . . . .
C26 C27 C28 C29 177.75(19) . . . .
C27 C28 C29 C30 -0.3(3) . . . .
C28 C29 C30 N2 -177.23(18) . . . .
C28 C29 C30 C31 2.6(3) . . . .
N2 C30 C31 C32 177.3(2) . . . .
C29 C30 C31 C32 -2.5(3) . . . .
C30 C31 C32 C27 0.2(3) . . . .
C28 C27 C32 C31 2.1(3) . . . .
C26 C27 C32 C31 -177.68(19) . . . .
C11 C12 N1 C17 -173.9(2) . . . .
C13 C12 N1 C17 6.2(3) . . . .
C11 C12 N1 C18 -3.2(3) . . . .
C13 C12 N1 C18 176.8(2) . . . .
C29 C30 N2 C36 177.32(19) . . . .
C31 C30 N2 C36 -2.5(3) . . . .
C29 C30 N2 C37 8.2(3) . . . .
C31 C30 N2 C37 -171.60(19) . . . .
